data_7046568
loop_
_publ_author_name
'Zhao, Fei'
'Guo, Xiao-Yu'
'Dong, Zhen-Peng'
'Liu, Zhi-Liang'
'Wang, Yan-Qin'

_publ_section_title
;
 3D Ln<sup>III</sup>-MOFs: slow magnetic relaxation and highly sensitive
 luminescence detection of Fe<sup>3+</sup> and ketones.
;
_journal_issue 27
_journal_name_full 'Dalton transactions (Cambridge, England : 2003)'
_journal_page_first 8972
_journal_page_last 8982
_journal_paper_doi 10.1039/c8dt01034j
_journal_volume 47
_journal_year 2018
_chemical_formula_sum 'C24 H23.5 Eu N2.5 O13'
_chemical_formula_weight 706.91
_space_group_crystal_system triclinic
_space_group_IT_number 2
_space_group_name_Hall '-P 1'
_space_group_name_H-M_alt 'P -1'
_symmetry_space_group_name_Hall '-P 1'
_symmetry_space_group_name_H-M 'P -1'
_atom_sites_solution_hydrogens mixed
_audit_creation_method SHELXL-2014/7
_audit_update_record
;
2018-05-21 deposited with the CCDC.
2018-06-06 downloaded from the CCDC.
;
_cell_angle_alpha 67.740(10)
_cell_angle_beta 78.409(8)
_cell_angle_gamma 70.095(9)
_cell_formula_units_Z 2
_cell_length_a 9.8233(8)
_cell_length_b 11.1006(13)
_cell_length_c 13.2788(12)
_cell_measurement_reflns_used 1585
_cell_measurement_temperature 293(2)
_cell_measurement_theta_max 70.6820
_cell_measurement_theta_min 3.6320
_cell_volume 1255.7(2)
_computing_cell_refinement 'CrysAlisPro 1.171.38.41 (Rigaku OD, 2015)'
_computing_data_collection 'CrysAlisPro 1.171.38.41 (Rigaku OD, 2015)'
_computing_data_reduction 'CrysAlisPro 1.171.38.41 (Rigaku OD, 2015)'
_computing_structure_refinement 'SHELXL-2014/7 (Sheldrick, 2014)'
_diffrn_ambient_temperature 293(2)
_diffrn_measured_fraction_theta_full 0.993
_diffrn_measured_fraction_theta_max 0.993
_diffrn_measurement_device_type 'Xcalibur, Eos, Gemini'
_diffrn_radiation_type CuK\a
_diffrn_radiation_wavelength 1.54184
_diffrn_reflns_av_R_equivalents 0.0975
_diffrn_reflns_av_unetI/netI 0.1534
_diffrn_reflns_Laue_measured_fraction_full 0.993
_diffrn_reflns_Laue_measured_fraction_max 0.993
_diffrn_reflns_limit_h_max 11
_diffrn_reflns_limit_h_min -11
_diffrn_reflns_limit_k_max 13
_diffrn_reflns_limit_k_min -12
_diffrn_reflns_limit_l_max 15
_diffrn_reflns_limit_l_min -13
_diffrn_reflns_number 7709
_diffrn_reflns_point_group_measured_fraction_full 0.993
_diffrn_reflns_point_group_measured_fraction_max 0.993
_diffrn_reflns_theta_full 67.246
_diffrn_reflns_theta_max 67.246
_diffrn_reflns_theta_min 3.609
_diffrn_source 'fine-focus sealed X-ray tube'
_exptl_absorpt_coefficient_mu 18.564
_exptl_absorpt_correction_T_max 1.00000
_exptl_absorpt_correction_T_min 0.19368
_exptl_absorpt_correction_type multi-scan
_exptl_absorpt_process_details sadabs
_exptl_crystal_colour white
_exptl_crystal_density_diffrn 1.870
_exptl_crystal_description block
_exptl_crystal_F_000 704
_exptl_crystal_size_max 0.080
_exptl_crystal_size_mid 0.070
_exptl_crystal_size_min 0.070
_refine_diff_density_max 1.752
_refine_diff_density_min -2.134
_refine_diff_density_rms 0.235
_refine_ls_extinction_method none
_refine_ls_goodness_of_fit_ref 1.034
_refine_ls_hydrogen_treatment constr
_refine_ls_matrix_type full
_refine_ls_number_parameters 391
_refine_ls_number_reflns 4480
_refine_ls_number_restraints 1008
_refine_ls_restrained_S_all 0.983
_refine_ls_R_factor_all 0.1131
_refine_ls_R_factor_gt 0.0855
_refine_ls_shift/su_max 0.000
_refine_ls_shift/su_mean 0.000
_refine_ls_structure_factor_coef Fsqd
_refine_ls_weighting_details 'w=1/[\s^2^(Fo^2^)+(0.1342P)^2^+1.1748P] where P=(Fo^2^+2Fc^2^)/3'
_refine_ls_weighting_scheme calc
_refine_ls_wR_factor_gt 0.2135
_refine_ls_wR_factor_ref 0.2450
_reflns_Friedel_coverage 0.000
_reflns_number_gt 3353
_reflns_number_total 4480
_reflns_threshold_expression 'I > 2\s(I)'
_cod_data_source_file c8dt01034j2.cif
_cod_data_source_block exp_8539
_cod_depositor_comments 'Adding full bibliography for 7046568.cif.'
_cod_original_formula_sum 'C24 H23.50 Eu N2.50 O13'
_cod_database_code 7046568
_shelx_shelxl_version_number 2014/7
_shelx_space_group_comment
;
The symmetry employed for this shelxl refinement is uniquely defined
by the following loop, which should always be used as a source of
symmetry information in preference to the above space-group names.
They are only intended as comments.
;
_shelx_estimated_absorpt_t_min 0.318
_shelx_estimated_absorpt_t_max 0.356

loop_
_space_group_symop_operation_xyz
'x, y, z'
'-x, -y, -z'

loop_
_atom_site_label
_atom_site_type_symbol
_atom_site_fract_x
_atom_site_fract_y
_atom_site_fract_z
_atom_site_U_iso_or_equiv
_atom_site_adp_type
_atom_site_occupancy
_atom_site_site_symmetry_order
_atom_site_calc_flag
_atom_site_refinement_flags_posn
_atom_site_refinement_flags_adp
_atom_site_refinement_flags_occupancy
_atom_site_disorder_assembly
_atom_site_disorder_group
Eu1 Eu 0.71979(7) 0.51820(7) 0.49211(5) 0.0179(3) Uani 1 1 d . U . . .
N1 N 0.712(2) 0.953(2) 0.4603(19) 0.099(4) Uani 1 1 d . U . . .
N2 N 1.1174(11) 0.3209(12) -0.0489(9) 0.0292(19) Uani 1 1 d . U . . .
O1 O 0.7227(10) 0.4263(10) 0.3550(7) 0.0313(17) Uani 1 1 d . U . . .
O2 O 0.4903(9) 0.4251(10) 0.3968(7) 0.0315(17) Uani 1 1 d . U . . .
O3 O 0.2599(13) 0.2811(15) 0.1717(10) 0.059(3) Uani 1 1 d . U . . .
O4 O 0.3606(12) 0.3021(14) 0.0047(9) 0.047(3) Uani 1 1 d . U . . .
H4 H 0.2818 0.2987 -0.0038 0.071 Uiso 1 1 calc R U . . .
O5 O 0.8413(9) 0.4628(11) -0.3506(7) 0.0323(19) Uani 1 1 d . U . . .
O6 O 1.0816(10) 0.4149(11) -0.3759(7) 0.0338(19) Uani 1 1 d . U . . .
O7 O 0.5659(10) 0.6968(11) 0.3546(8) 0.0348(17) Uani 1 1 d . U . . .
O8 O 0.3376(10) 0.6835(10) 0.4036(8) 0.0344(18) Uani 1 1 d . U . . .
O9 O 0.9439(12) 0.3145(13) 0.4998(10) 0.054(3) Uani 1 1 d . U . . .
H9B H 0.9183 0.2420 0.5272 0.065 Uiso 1 1 d R U . . .
H9A H 1.0033 0.3124 0.5394 0.081 Uiso 1 1 d R U . . .
O10 O 0.7198(13) 0.7340(13) 0.4999(10) 0.054(2) Uani 1 1 d . U . . .
O14 O 0.024(2) 0.214(2) 0.3196(14) 0.119(6) Uani 1 1 d . U . . .
H14C H 0.0001 0.2863 0.3348 0.142 Uiso 1 1 d R U . . .
H14D H 0.0972 0.2138 0.2733 0.142 Uiso 1 1 d R U . . .
O15 O 0.978(2) 0.968(2) 0.3569(16) 0.132(5) Uani 1 1 d . U . . .
H15C H 0.9898 1.0439 0.3474 0.159 Uiso 1 1 d R U . . .
H15B H 0.9856 0.9571 0.2958 0.159 Uiso 1 1 d R U . . .
C1 C 0.6082(14) 0.4104(15) 0.3393(11) 0.031(2) Uani 1 1 d . U . . .
C2 C 0.6093(14) 0.3755(15) 0.2376(11) 0.029(2) Uani 1 1 d . U . . .
C3 C 0.4906(14) 0.3505(15) 0.2190(11) 0.0274(19) Uani 1 1 d . U . . .
H3 H 0.4092 0.3532 0.2688 0.033 Uiso 1 1 calc R U . . .
C4 C 0.4922(14) 0.3210(15) 0.1252(11) 0.028(2) Uani 1 1 d . U . . .
C5 C 0.6128(14) 0.3181(15) 0.0503(11) 0.0285(19) Uani 1 1 d . U . . .
H5 H 0.6145 0.2973 -0.0116 0.034 Uiso 1 1 calc R U . . .
C6 C 0.7347(14) 0.3472(15) 0.0688(11) 0.0275(19) Uani 1 1 d . U . . .
C7 C 0.7299(14) 0.3743(15) 0.1645(11) 0.0290(19) Uani 1 1 d . U . . .
H7 H 0.8090 0.3917 0.1786 0.035 Uiso 1 1 calc R U . . .
C8 C 0.3601(15) 0.2987(16) 0.1046(12) 0.034(2) Uani 1 1 d . U . . .
C9 C 0.8623(14) 0.3480(15) -0.0115(11) 0.029(2) Uani 1 1 d . U . . .
C10 C 0.8519(14) 0.3854(15) -0.1235(10) 0.0279(19) Uani 1 1 d . U . . .
H10 H 0.7620 0.4083 -0.1495 0.033 Uiso 1 1 calc R U . . .
C11 C 0.9740(13) 0.3883(15) -0.1956(10) 0.028(2) Uani 1 1 d . U . . .
C12 C 1.1047(14) 0.3600(15) -0.1564(11) 0.030(2) Uani 1 1 d . U . . .
H12 H 1.1861 0.3681 -0.2053 0.036 Uiso 1 1 calc R U . . .
C13 C 0.9976(14) 0.3161(15) 0.0200(11) 0.028(2) Uani 1 1 d . U . . .
H13 H 1.0075 0.2892 0.0942 0.033 Uiso 1 1 calc R U . . .
C14 C 0.9665(14) 0.4258(15) -0.3172(11) 0.029(2) Uani 1 1 d . U . . .
C15 C 0.4366(14) 0.7246(15) 0.3377(11) 0.030(2) Uani 1 1 d . U . . .
C16 C 0.3923(14) 0.8242(15) 0.2254(11) 0.029(2) Uani 1 1 d . U . . .
C17 C 0.4870(14) 0.8847(14) 0.1475(11) 0.028(2) Uani 1 1 d . U . . .
H17 H 0.5802 0.8681 0.1650 0.034 Uiso 1 1 d R U . . .
C18 C 0.4485(13) 0.9702(15) 0.0407(11) 0.026(2) Uani 1 1 d . U . . .
C19 C 0.3082(14) 0.9889(14) 0.0191(11) 0.031(2) Uani 1 1 d . U . . .
H19 H 0.2816 1.0396 -0.0516 0.038 Uiso 1 1 d R U . A .
C20 C 0.204(7) 0.943(8) 0.096(8) 0.030(3) Uani 0.5 1 d . U P A 1
C22 C 0.057(3) 0.970(3) 0.067(2) 0.032(3) Uani 0.5 1 d . U P A 1
O11 O -0.040(2) 0.940(2) 0.1336(16) 0.036(3) Uani 0.5 1 d . U P A 1
O12 O 0.049(2) 1.017(2) -0.0373(16) 0.037(3) Uani 0.5 1 d . U P A 1
H12A H -0.0359 1.0615 -0.0497 0.056 Uiso 0.5 1 d R U P A 1
N3 N 0.215(6) 0.931(6) 0.094(6) 0.030(3) Uani 0.5 1 d . U P A 2
C21 C 0.2529(14) 0.8532(15) 0.1981(11) 0.0284(19) Uani 1 1 d . U . . .
H21 H 0.1860 0.8164 0.2503 0.034 Uiso 1 1 d R U . A .
C23 C 0.702(2) 0.832(2) 0.525(2) 0.079(4) Uani 1 1 d . U . . .
H23 H 0.6791 0.8206 0.5985 0.095 Uiso 1 1 calc R U . . .
C24 C 0.700(3) 1.066(3) 0.500(2) 0.113(6) Uani 1 1 d . U . . .
H24A H 0.6408 1.0560 0.5676 0.169 Uiso 1 1 calc R U . . .
H24B H 0.6570 1.1518 0.4466 0.169 Uiso 1 1 calc R U . . .
H24C H 0.7953 1.0630 0.5106 0.169 Uiso 1 1 calc R U . . .
C25 C 0.709(3) 0.981(3) 0.329(2) 0.115(6) Uani 1 1 d . U . . .
H25A H 0.7858 0.9121 0.3082 0.172 Uiso 1 1 calc R U . . .
H25B H 0.7230 1.0688 0.2872 0.172 Uiso 1 1 calc R U . . .
H25C H 0.6173 0.9796 0.3167 0.172 Uiso 1 1 calc R U . . .

loop_
_atom_site_aniso_label
_atom_site_aniso_U_11
_atom_site_aniso_U_22
_atom_site_aniso_U_33
_atom_site_aniso_U_23
_atom_site_aniso_U_13
_atom_site_aniso_U_12
Eu1 0.0096(4) 0.0260(4) 0.0138(4) -0.0017(3) -0.0007(2) -0.0057(3)
N1 0.088(6) 0.074(6) 0.091(6) 0.001(6) -0.005(6) -0.003(6)
N2 0.017(3) 0.043(4) 0.026(3) -0.008(3) 0.001(3) -0.013(3)
O1 0.022(3) 0.044(3) 0.027(3) -0.007(3) -0.006(3) -0.011(3)
O2 0.020(3) 0.043(3) 0.028(3) -0.008(3) -0.007(3) -0.006(3)
O3 0.038(5) 0.086(7) 0.051(5) -0.019(5) 0.005(5) -0.026(5)
O4 0.037(5) 0.070(6) 0.040(5) -0.022(5) -0.003(4) -0.018(5)
O5 0.014(3) 0.053(4) 0.023(3) -0.003(3) -0.010(3) -0.008(3)
O6 0.017(3) 0.057(4) 0.022(3) -0.005(3) -0.004(3) -0.012(3)
O7 0.025(3) 0.042(3) 0.031(3) -0.001(3) -0.009(3) -0.010(3)
O8 0.024(3) 0.039(3) 0.030(3) -0.001(3) -0.003(3) -0.008(3)
O9 0.041(6) 0.064(7) 0.055(6) -0.019(6) -0.013(5) -0.009(5)
O10 0.050(4) 0.046(4) 0.057(5) -0.008(4) -0.008(4) -0.010(4)
O14 0.087(11) 0.145(14) 0.086(11) -0.021(11) 0.010(9) -0.018(11)
O15 0.112(7) 0.097(7) 0.113(7) 0.008(7) 0.001(7) 0.007(7)
C1 0.021(3) 0.038(3) 0.026(3) -0.005(3) 0.002(3) -0.007(3)
C2 0.020(3) 0.042(3) 0.026(3) -0.010(3) -0.002(3) -0.009(3)
C3 0.018(3) 0.044(3) 0.024(3) -0.012(3) -0.005(3) -0.012(3)
C4 0.020(3) 0.045(4) 0.025(3) -0.014(3) -0.002(3) -0.013(3)
C5 0.020(3) 0.045(4) 0.026(3) -0.012(3) -0.004(3) -0.013(3)
C6 0.020(3) 0.040(3) 0.025(3) -0.012(3) 0.000(3) -0.011(3)
C7 0.020(3) 0.041(3) 0.027(3) -0.011(3) -0.001(3) -0.013(3)
C8 0.024(4) 0.048(5) 0.028(4) -0.015(4) 0.001(4) -0.010(4)
C9 0.020(3) 0.042(3) 0.024(3) -0.011(3) -0.001(3) -0.010(3)
C10 0.017(3) 0.042(3) 0.025(3) -0.010(3) -0.002(3) -0.011(3)
C11 0.016(3) 0.043(4) 0.022(3) -0.008(3) 0.000(3) -0.010(3)
C12 0.018(3) 0.045(4) 0.023(3) -0.007(3) 0.001(3) -0.010(3)
C13 0.020(3) 0.042(4) 0.023(3) -0.013(3) -0.001(3) -0.010(3)
C14 0.017(4) 0.043(4) 0.024(4) -0.005(4) 0.003(3) -0.013(3)
C15 0.021(3) 0.035(3) 0.026(3) -0.002(3) -0.004(3) -0.008(3)
C16 0.022(3) 0.033(4) 0.026(3) -0.001(3) -0.007(3) -0.008(3)
C17 0.020(3) 0.033(4) 0.027(3) 0.000(3) -0.007(3) -0.010(3)
C18 0.018(4) 0.035(4) 0.024(4) 0.000(3) -0.013(3) -0.010(3)
C19 0.021(3) 0.034(4) 0.028(4) 0.004(3) -0.004(3) -0.010(3)
C20 0.021(4) 0.036(4) 0.028(4) 0.002(4) -0.007(4) -0.010(4)
C22 0.021(4) 0.037(4) 0.028(4) 0.003(4) -0.006(4) -0.009(4)
O11 0.023(4) 0.040(5) 0.031(4) 0.005(4) -0.003(4) -0.009(4)
O12 0.025(4) 0.040(5) 0.031(4) 0.004(4) -0.005(4) -0.008(4)
N3 0.020(4) 0.036(4) 0.028(4) 0.001(4) -0.007(4) -0.010(4)
C21 0.019(3) 0.035(3) 0.027(3) 0.000(3) -0.008(3) -0.012(3)
C23 0.066(5) 0.064(5) 0.071(5) 0.001(5) -0.002(5) -0.003(5)
C24 0.101(9) 0.078(9) 0.101(9) -0.003(9) 0.000(9) 0.007(9)
C25 0.100(8) 0.086(8) 0.096(8) 0.004(8) 0.000(8) 0.004(8)

loop_
_atom_type_symbol
_atom_type_description
_atom_type_scat_dispersion_real
_atom_type_scat_dispersion_imag
_atom_type_scat_source
C C 0.0181 0.0091 'International Tables Vol C Tables 4.2.6.8 and 6.1.1.4'
H H 0.0000 0.0000 'International Tables Vol C Tables 4.2.6.8 and 6.1.1.4'
N N 0.0311 0.0180 'International Tables Vol C Tables 4.2.6.8 and 6.1.1.4'
O O 0.0492 0.0322 'International Tables Vol C Tables 4.2.6.8 and 6.1.1.4'
Eu Eu -8.9294 11.1857 'International Tables Vol C Tables 4.2.6.8 and 6.1.1.4'

loop_
_geom_angle_atom_site_label_1
_geom_angle_atom_site_label_2
_geom_angle_atom_site_label_3
_geom_angle
_geom_angle_site_symmetry_1
_geom_angle_site_symmetry_3
O2 Eu1 O8 73.0(4) 2_666 2_666
O2 Eu1 O6 147.6(4) 2_666 2_765
O8 Eu1 O6 137.9(4) 2_666 2_765
O2 Eu1 O5 84.2(3) 2_666 1_556
O8 Eu1 O5 81.7(3) 2_666 1_556
O6 Eu1 O5 90.6(3) 2_765 1_556
O2 Eu1 O1 121.4(3) 2_666 .
O8 Eu1 O1 78.2(3) 2_666 .
O6 Eu1 O1 81.9(3) 2_765 .
O5 Eu1 O1 139.9(4) 1_556 .
O2 Eu1 O7 80.4(3) 2_666 .
O8 Eu1 O7 121.7(3) 2_666 .
O6 Eu1 O7 86.5(3) 2_765 .
O5 Eu1 O7 145.9(4) 1_556 .
O1 Eu1 O7 73.1(3) . .
O2 Eu1 O10 76.8(4) 2_666 .
O8 Eu1 O10 142.7(4) 2_666 .
O6 Eu1 O10 71.0(4) 2_765 .
O5 Eu1 O10 73.9(4) 1_556 .
O1 Eu1 O10 137.5(4) . .
O7 Eu1 O10 73.1(4) . .
O2 Eu1 O9 137.6(4) 2_666 .
O8 Eu1 O9 69.9(4) 2_666 .
O6 Eu1 O9 68.5(4) 2_765 .
O5 Eu1 O9 70.9(4) 1_556 .
O1 Eu1 O9 69.7(4) . .
O7 Eu1 O9 137.4(4) . .
O10 Eu1 O9 125.0(4) . .
O2 Eu1 Eu1 48.9(2) 2_666 2_666
O8 Eu1 Eu1 58.6(2) 2_666 2_666
O6 Eu1 Eu1 145.7(2) 2_765 2_666
O5 Eu1 Eu1 123.7(2) 1_556 2_666
O1 Eu1 Eu1 72.5(2) . 2_666
O7 Eu1 Eu1 64.7(2) . 2_666
O10 Eu1 Eu1 114.0(3) . 2_666
O9 Eu1 Eu1 120.6(3) . 2_666
C23 N1 C24 124(3) . .
C23 N1 C25 114(2) . .
C24 N1 C25 121(2) . .
C13 N2 C12 118.5(11) . .
C1 O1 Eu1 120.4(9) . .
C1 O2 Eu1 170.4(10) . 2_666
C14 O5 Eu1 142.8(9) . 1_554
C14 O6 Eu1 157.9(10) . 2_765
C15 O7 Eu1 133.4(9) . .
C15 O8 Eu1 140.5(10) . 2_666
C23 O10 Eu1 165.8(14) . .
O2 C1 O1 126.3(14) . .
O2 C1 C2 115.7(12) . .
O1 C1 C2 117.9(11) . .
C7 C2 C3 121.1(13) . .
C7 C2 C1 118.2(12) . .
C3 C2 C1 120.6(12) . .
C2 C3 C4 120.0(12) . .
C5 C4 C3 120.2(12) . .
C5 C4 C8 120.6(12) . .
C3 C4 C8 119.2(12) . .
C4 C5 C6 119.6(13) . .
C7 C6 C5 118.5(12) . .
C7 C6 C9 121.2(12) . .
C5 C6 C9 120.2(12) . .
C2 C7 C6 120.5(12) . .
O3 C8 O4 121.9(14) . .
O3 C8 C4 124.2(14) . .
O4 C8 C4 113.9(12) . .
C13 C9 C10 116.3(12) . .
C13 C9 C6 121.0(12) . .
C10 C9 C6 122.6(12) . .
C11 C10 C9 120.3(12) . .
C12 C11 C10 119.0(12) . .
C12 C11 C14 119.5(11) . .
C10 C11 C14 121.5(12) . .
N2 C12 C11 121.4(12) . .
N2 C13 C9 124.3(12) . .
O6 C14 O5 124.8(13) . .
O6 C14 C11 118.1(12) . .
O5 C14 C11 117.1(11) . .
O7 C15 O8 127.6(13) . .
O7 C15 C16 116.2(11) . .
O8 C15 C16 116.2(11) . .
C17 C16 C21 118.0(12) . .
C17 C16 C15 122.6(12) . .
C21 C16 C15 119.4(12) . .
C16 C17 C18 122.4(12) . .
C19 C18 C17 115.6(12) . .
C19 C18 C18 123.1(15) . 2_675
C17 C18 C18 121.3(14) . 2_675
N3 C19 C18 123(3) . .
C20 C19 C18 125(4) . .
C19 C20 C21 115(5) . .
C19 C20 C22 122(7) . .
C21 C20 C22 122(6) . .
O12 C22 O11 61.3(18) 2_575 .
O12 C22 O12 63(2) 2_575 .
O11 C22 O12 124(3) . .
O12 C22 C20 172(5) 2_575 .
O11 C22 C20 124(4) . .
O12 C22 C20 112(4) . .
O12 O11 C22 56.4(18) 2_575 .
C22 O12 O11 62(2) 2_575 2_575
C22 O12 O12 65(2) 2_575 2_575
O11 O12 O12 127(3) 2_575 2_575
C22 O12 C22 117(2) 2_575 .
O11 O12 C22 180(3) 2_575 .
O12 O12 C22 52.4(18) 2_575 .
C19 N3 C21 120(5) . .
N3 C21 C16 121(3) . .
C16 C21 C20 123(4) . .
O10 C23 N1 128(2) . .

loop_
_geom_bond_atom_site_label_1
_geom_bond_atom_site_label_2
_geom_bond_distance
_geom_bond_site_symmetry_2
Eu1 O2 2.330(9) 2_666
Eu1 O8 2.334(10) 2_666
Eu1 O6 2.376(9) 2_765
Eu1 O5 2.387(9) 1_556
Eu1 O1 2.393(10) .
Eu1 O7 2.424(9) .
Eu1 O10 2.436(13) .
Eu1 O9 2.549(12) .
Eu1 Eu1 4.4288(13) 2_666
N1 C23 1.32(3) .
N1 C24 1.49(4) .
N1 C25 1.65(3) .
N2 C13 1.341(16) .
N2 C12 1.345(17) .
O1 C1 1.263(16) .
O2 C1 1.250(15) .
O2 Eu1 2.330(9) 2_666
O3 C8 1.203(17) .
O4 C8 1.312(17) .
O5 C14 1.270(15) .
O5 Eu1 2.387(9) 1_554
O6 C14 1.235(15) .
O6 Eu1 2.376(9) 2_765
O7 C15 1.247(16) .
O8 C15 1.256(15) .
O8 Eu1 2.334(10) 2_666
O10 C23 1.20(3) .
C1 C2 1.54(2) .
C2 C7 1.372(18) .
C2 C3 1.373(18) .
C3 C4 1.399(18) .
C4 C5 1.385(18) .
C4 C8 1.494(18) .
C5 C6 1.428(18) .
C6 C7 1.402(19) .
C6 C9 1.473(18) .
C9 C13 1.362(18) .
C9 C10 1.401(18) .
C10 C11 1.377(17) .
C11 C12 1.373(18) .
C11 C14 1.519(18) .
C15 C16 1.524(18) .
C16 C17 1.378(18) .
C16 C21 1.386(17) .
C17 C18 1.416(18) .
C18 C19 1.393(18) .
C18 C18 1.45(3) 2_675
C19 N3 1.35(7) .
C19 C20 1.37(9) .
C20 C21 1.41(9) .
C20 C22 1.46(8) .
C22 O12 1.13(3) 2_575
C22 O11 1.20(3) .
C22 O12 1.30(3) .
O11 O12 1.19(3) 2_575
O12 C22 1.13(3) 2_575
O12 O11 1.19(3) 2_575
O12 O12 1.27(4) 2_575
N3 C21 1.37(8) .
